data_2108406
loop_
_publ_author_name
'K\"ohler, Christian'
'L\"ubben, Jens'
'Krause, Lennard'
'Hoffmann, Christina'
'Herbst-Irmer, Regine'
'Stalke, Dietmar'

_publ_section_title
;
 Comparison of different strategies for modelling hydrogen atoms in charge
 density analyses
;
_journal_issue 3
_journal_name_full 'Acta Crystallographica Section B'
_journal_page_first
;
;
_journal_paper_doi 10.1107/S2052520619004517
_journal_volume 75
_journal_year 2019
_chemical_formula_moiety 'C26 H19 P S'
_chemical_formula_sum 'C26 H19 P S'
_chemical_formula_weight 394.44
_space_group_IT_number 2
_symmetry_cell_setting triclinic
_symmetry_space_group_name_Hall '-P 1'
_symmetry_space_group_name_H-M 'P -1'
_audit_conform_dict_location ftp://ftp.iucr.org/pub/cif_core.dic
_audit_conform_dict_name cif_core.dic
_audit_conform_dict_version 2.3
_audit_creation_date '24-Jan-19 T12:25:21-00:00'
_audit_creation_method 'XD routine XDCIF'
_cell_angle_alpha 101.55(3)
_cell_angle_beta 91.23(3)
_cell_angle_gamma 112.04(3)
_cell_formula_units_Z 4
_cell_length_a 10.227(2)
_cell_length_b 12.324(3)
_cell_length_c 17.353(4)
_cell_measurement_temperature 100(2)
_cell_volume 1975.0(9)
_computing_molecular_graphics 'Volkov et al, (2006)'
_computing_publication_material 'Volkov et al, (2006)'
_computing_structure_refinement 'Volkov et al, (2006)'
_diffrn_ambient_temperature 100(2)
_diffrn_measured_fraction_theta_full 0.919
_diffrn_measured_fraction_theta_max 0.902
_diffrn_measurement_device_type 'Anger camera modules'
_diffrn_radiation_type neutrons
_diffrn_reflns_av_R_equivalents 0.1074
_diffrn_reflns_av_unetI/netI 0.0775
_diffrn_reflns_limit_h_max 14
_diffrn_reflns_limit_h_min -14
_diffrn_reflns_limit_k_max 17
_diffrn_reflns_limit_k_min -17
_diffrn_reflns_limit_l_max 24
_diffrn_reflns_limit_l_min -24
_diffrn_reflns_number 43479
_diffrn_reflns_theta_full 25.242
_diffrn_reflns_theta_max 30.506
_diffrn_reflns_theta_min 2.584
_diffrn_source 'TOPAZ time-of-flight Laue diffractometer'
_exptl_absorpt_coefficient_mu 0.037
_exptl_absorpt_correction_type multi-scan
_exptl_absorpt_process_details Mantid
_exptl_crystal_colour yellow
_exptl_crystal_density_diffrn 1.327
_exptl_crystal_description block
_exptl_crystal_F_000 824
_exptl_crystal_size_max 1.0
_exptl_crystal_size_mid 0.8
_exptl_crystal_size_min 0.7
_refine_diff_density_max 0.275
_refine_diff_density_min -0.255
_refine_diff_density_rms 0.058
_refine_ls_extinction_method none
_refine_ls_goodness_of_fit_ref 1.63
_refine_ls_matrix_type full
_refine_ls_number_parameters 847
_refine_ls_number_reflns 45261
_refine_ls_number_restraints 0
_refine_ls_R_factor_all 0.142
_refine_ls_R_factor_gt 0.071
_refine_ls_shift/su_max 0
_refine_ls_structure_factor_coef Fsqd
_refine_ls_weighting_details
;
        calc w2 = 1/[s^2^(Fo^2^)]
;
_refine_ls_weighting_scheme calc
_refine_ls_wR_factor_ref 0.114
_reflns_number_gt 9574
_reflns_number_total 10892
_reflns_threshold_expression 'I > 2\s(I)'
_cod_data_source_file bm5108sup1.cif
_cod_data_source_block SPANH_Neutron_Data
_cod_original_sg_symbol_H-M P-1
_cod_database_code 2108406

loop_
_space_group_symop_id
_space_group_symop_operation_xyz
1 +X,+Y,+Z
2 -X,-Y,-Z

loop_
_atom_local_axes_atom_label
_atom_local_axes_atom0
_atom_local_axes_ax1
_atom_local_axes_atom1
_atom_local_axes_atom2
_atom_local_axes_ax2
S(1) P(1) Z S(1) C(1) Y
S(2) P(2) Z S(2) C(27) Y
P(1) S(1) X P(1) C(1) Y
P(2) S(2) X P(2) C(27) Y
C(1) P(1) Z C(1) C(14) Y
C(2) C(9) Z C(2) C(7) Y
C(3) C(6) Z C(3) C(2) Y
C(4) C(7) Z C(4) C(3) Y
C(5) C(2) Z C(5) C(6) Y
C(6) C(3) Z C(6) C(7) Y
C(7) C(14) Z C(7) C(2) Y
C(8) C(1) Z C(8) C(9) Y
C(9) C(2) Z C(9) C(14) Y
C(10) C(13) Z C(10) C(9) Y
C(11) C(14) Z C(11) C(10) Y
C(12) C(9) Z C(12) C(13) Y
C(13) C(10) Z C(13) C(14) Y
C(14) C(7) Z C(14) C(9) Y
C(15) P(1) Z C(15) C(20) Y
C(16) C(19) Z C(16) C(17) Y
C(17) C(20) Z C(17) C(18) Y
C(18) C(15) Z C(18) C(19) Y
C(19) C(16) Z C(19) C(20) Y
C(20) C(17) Z C(20) C(15) Y
C(21) P(1) Z C(21) C(26) Y
C(22) C(25) Z C(22) C(23) Y
C(23) C(26) Z C(23) C(24) Y
C(24) C(21) Z C(24) C(25) Y
C(25) C(22) Z C(25) C(26) Y
C(26) C(23) Z C(26) C(21) Y
C(27) P(2) Z C(27) C(40) Y
C(28) C(35) Z C(28) C(33) Y
C(29) C(32) Z C(29) C(28) Y
C(30) C(33) Z C(30) C(29) Y
C(31) C(28) Z C(31) C(32) Y
C(32) C(29) Z C(32) C(33) Y
C(33) C(40) Z C(33) C(28) Y
C(34) C(27) Z C(34) C(35) Y
C(35) C(28) Z C(35) C(40) Y
C(36) C(39) Z C(36) C(35) Y
C(37) C(40) Z C(37) C(36) Y
C(38) C(35) Z C(38) C(39) Y
C(39) C(36) Z C(39) C(40) Y
C(40) C(33) Z C(40) C(35) Y
C(41) P(2) Z C(41) C(46) Y
C(42) C(45) Z C(42) C(43) Y
C(43) C(46) Z C(43) C(44) Y
C(44) C(41) Z C(44) C(45) Y
C(45) C(42) Z C(45) C(46) Y
C(46) C(43) Z C(46) C(41) Y
C(47) P(2) Z C(47) C(52) Y
C(48) C(51) Z C(48) C(49) Y
C(49) C(52) Z C(49) C(50) Y
C(50) C(47) Z C(50) C(51) Y
C(51) C(48) Z C(51) C(52) Y
C(52) C(49) Z C(52) C(47) Y
H(3) C(3) Z H(3) C(2) Y
H(4) C(4) Z H(4) C(3) Y
H(5) C(5) Z H(5) C(4) Y
H(6) C(6) Z H(6) C(5) Y
H(8) C(8) Z H(8) C(7) Y
H(10) C(10) Z H(10) C(9) Y
H(11) C(11) Z H(11) C(10) Y
H(12) C(12) Z H(12) C(11) Y
H(13) C(13) Z H(13) C(12) Y
H(16) C(16) Z H(16) C(17) Y
H(17) C(17) Z H(17) C(18) Y
H(18) C(18) Z H(18) C(19) Y
H(19) C(19) Z H(19) C(20) Y
H(20) C(20) Z H(20) C(15) Y
H(22) C(22) Z H(22) C(23) Y
H(23) C(23) Z H(23) C(24) Y
H(24) C(24) Z H(24) C(25) Y
H(25) C(25) Z H(25) C(26) Y
H(26) C(26) Z H(26) C(21) Y
H(29) C(29) Z H(29) C(28) Y
H(30) C(30) Z H(30) C(29) Y
H(31) C(31) Z H(31) C(30) Y
H(32) C(32) Z H(32) C(31) Y
H(34) C(34) Z H(34) C(33) Y
H(36) C(36) Z H(36) C(35) Y
H(37) C(37) Z H(37) C(36) Y
H(38) C(38) Z H(38) C(37) Y
H(39) C(39) Z H(39) C(38) Y
H(42) C(42) Z H(42) C(43) Y
H(43) C(43) Z H(43) C(44) Y
H(44) C(44) Z H(44) C(45) Y
H(45) C(45) Z H(45) C(46) Y
H(46) C(46) Z H(46) C(41) Y
H(48) C(48) Z H(48) C(49) Y
H(49) C(49) Z H(49) C(50) Y
H(50) C(50) Z H(50) C(51) Y
H(51) C(51) Z H(51) C(52) Y
H(52) C(52) Z H(52) C(47) Y

loop_
_atom_rho_multipole_atom_label
_atom_rho_multipole_coeff_Pv
_atom_rho_multipole_coeff_P00
_atom_rho_multipole_coeff_P11
_atom_rho_multipole_coeff_P1-1
_atom_rho_multipole_coeff_P10
_atom_rho_multipole_coeff_P20
_atom_rho_multipole_coeff_P21
_atom_rho_multipole_coeff_P2-1
_atom_rho_multipole_coeff_P22
_atom_rho_multipole_coeff_P2-2
_atom_rho_multipole_coeff_P30
_atom_rho_multipole_coeff_P31
_atom_rho_multipole_coeff_P3-1
_atom_rho_multipole_coeff_P32
_atom_rho_multipole_coeff_P3-2
_atom_rho_multipole_coeff_P33
_atom_rho_multipole_coeff_P3-3
_atom_rho_multipole_coeff_P40
_atom_rho_multipole_coeff_P41
_atom_rho_multipole_coeff_P4-1
_atom_rho_multipole_coeff_P42
_atom_rho_multipole_coeff_P4-2
_atom_rho_multipole_coeff_P43
_atom_rho_multipole_coeff_P4-3
_atom_rho_multipole_coeff_P44
_atom_rho_multipole_coeff_P4-4
_atom_rho_multipole_kappa
_atom_rho_multipole_kappa_prime0
_atom_rho_multipole_kappa_prime1
_atom_rho_multipole_kappa_prime2
_atom_rho_multipole_kappa_prime3
_atom_rho_multipole_kappa_prime4
_atom_rho_multipole_radial_slater_n0
_atom_rho_multipole_radial_slater_zeta0
_atom_rho_multipole_radial_slater_n1
_atom_rho_multipole_radial_slater_zeta1
_atom_rho_multipole_radial_slater_n2
_atom_rho_multipole_radial_slater_zeta2
_atom_rho_multipole_radial_slater_n3
_atom_rho_multipole_radial_slater_zeta3
_atom_rho_multipole_radial_slater_n4
_atom_rho_multipole_radial_slater_zeta4
S(1) 0 0 0 0 0 0 0 0 0 0 0 0 0 0 0 0 0 0 0 0 0 0 0 0 0 0 1 1 1 1 1 1 4 3.8512666666667 4 3.8512666666667 4 3.8512666666667 4 3.8512666666667 4 3.8512666666667
S(2) 0 0 0 0 0 0 0 0 0 0 0 0 0 0 0 0 0 0 0 0 0 0 0 0 0 0 1 1 1 1 1 1 4 3.8512666666667 4 3.8512666666667 4 3.8512666666667 4 3.8512666666667 4 3.8512666666667
P(1) 0 0 0 0 0 0 0 0 0 0 0 0 0 0 0 0 0 0 0 0 0 0 0 0 0 0 1 1 1 1 1 1 4 3.45904 4 3.45904 4 3.45904 4 3.45904 4 3.45904
P(2) 0 0 0 0 0 0 0 0 0 0 0 0 0 0 0 0 0 0 0 0 0 0 0 0 0 0 1 1 1 1 1 1 4 3.45904 4 3.45904 4 3.45904 4 3.45904 4 3.45904
C(1) 0 0 0 0 0 0 0 0 0 0 0 0 0 0 0 0 0 0 0 0 0 0 0 0 0 0 1 1 1 1 1 1 2 3.1762 2 3.1762 2 3.1762 3 3.1762 4 3.1762
C(2) 0 0 0 0 0 0 0 0 0 0 0 0 0 0 0 0 0 0 0 0 0 0 0 0 0 0 1 1 1 1 1 1 2 3.1762 2 3.1762 2 3.1762 3 3.1762 4 3.1762
C(3) 0 0 0 0 0 0 0 0 0 0 0 0 0 0 0 0 0 0 0 0 0 0 0 0 0 0 1 1 1 1 1 1 2 3.1762 2 3.1762 2 3.1762 3 3.1762 4 3.1762
C(4) 0 0 0 0 0 0 0 0 0 0 0 0 0 0 0 0 0 0 0 0 0 0 0 0 0 0 1 1 1 1 1 1 2 3.1762 2 3.1762 2 3.1762 3 3.1762 4 3.1762
C(5) 0 0 0 0 0 0 0 0 0 0 0 0 0 0 0 0 0 0 0 0 0 0 0 0 0 0 1 1 1 1 1 1 2 3.1762 2 3.1762 2 3.1762 3 3.1762 4 3.1762
C(6) 0 0 0 0 0 0 0 0 0 0 0 0 0 0 0 0 0 0 0 0 0 0 0 0 0 0 1 1 1 1 1 1 2 3.1762 2 3.1762 2 3.1762 3 3.1762 4 3.1762
C(7) 0 0 0 0 0 0 0 0 0 0 0 0 0 0 0 0 0 0 0 0 0 0 0 0 0 0 1 1 1 1 1 1 2 3.1762 2 3.1762 2 3.1762 3 3.1762 4 3.1762
C(8) 0 0 0 0 0 0 0 0 0 0 0 0 0 0 0 0 0 0 0 0 0 0 0 0 0 0 1 1 1 1 1 1 2 3.1762 2 3.1762 2 3.1762 3 3.1762 4 3.1762
C(9) 0 0 0 0 0 0 0 0 0 0 0 0 0 0 0 0 0 0 0 0 0 0 0 0 0 0 1 1 1 1 1 1 2 3.1762 2 3.1762 2 3.1762 3 3.1762 4 3.1762
C(10) 0 0 0 0 0 0 0 0 0 0 0 0 0 0 0 0 0 0 0 0 0 0 0 0 0 0 1 1 1 1 1 1 2 3.1762 2 3.1762 2 3.1762 3 3.1762 4 3.1762
C(11) 0 0 0 0 0 0 0 0 0 0 0 0 0 0 0 0 0 0 0 0 0 0 0 0 0 0 1 1 1 1 1 1 2 3.1762 2 3.1762 2 3.1762 3 3.1762 4 3.1762
C(12) 0 0 0 0 0 0 0 0 0 0 0 0 0 0 0 0 0 0 0 0 0 0 0 0 0 0 1 1 1 1 1 1 2 3.1762 2 3.1762 2 3.1762 3 3.1762 4 3.1762
C(13) 0 0 0 0 0 0 0 0 0 0 0 0 0 0 0 0 0 0 0 0 0 0 0 0 0 0 1 1 1 1 1 1 2 3.1762 2 3.1762 2 3.1762 3 3.1762 4 3.1762
C(14) 0 0 0 0 0 0 0 0 0 0 0 0 0 0 0 0 0 0 0 0 0 0 0 0 0 0 1 1 1 1 1 1 2 3.1762 2 3.1762 2 3.1762 3 3.1762 4 3.1762
C(15) 0 0 0 0 0 0 0 0 0 0 0 0 0 0 0 0 0 0 0 0 0 0 0 0 0 0 1 1 1 1 1 1 2 3.1762 2 3.1762 2 3.1762 3 3.1762 4 3.1762
C(16) 0 0 0 0 0 0 0 0 0 0 0 0 0 0 0 0 0 0 0 0 0 0 0 0 0 0 1 1 1 1 1 1 2 3.1762 2 3.1762 2 3.1762 3 3.1762 4 3.1762
C(17) 0 0 0 0 0 0 0 0 0 0 0 0 0 0 0 0 0 0 0 0 0 0 0 0 0 0 1 1 1 1 1 1 2 3.1762 2 3.1762 2 3.1762 3 3.1762 4 3.1762
C(18) 0 0 0 0 0 0 0 0 0 0 0 0 0 0 0 0 0 0 0 0 0 0 0 0 0 0 1 1 1 1 1 1 2 3.1762 2 3.1762 2 3.1762 3 3.1762 4 3.1762
C(19) 0 0 0 0 0 0 0 0 0 0 0 0 0 0 0 0 0 0 0 0 0 0 0 0 0 0 1 1 1 1 1 1 2 3.1762 2 3.1762 2 3.1762 3 3.1762 4 3.1762
C(20) 0 0 0 0 0 0 0 0 0 0 0 0 0 0 0 0 0 0 0 0 0 0 0 0 0 0 1 1 1 1 1 1 2 3.1762 2 3.1762 2 3.1762 3 3.1762 4 3.1762
C(21) 0 0 0 0 0 0 0 0 0 0 0 0 0 0 0 0 0 0 0 0 0 0 0 0 0 0 1 1 1 1 1 1 2 3.1762 2 3.1762 2 3.1762 3 3.1762 4 3.1762
C(22) 0 0 0 0 0 0 0 0 0 0 0 0 0 0 0 0 0 0 0 0 0 0 0 0 0 0 1 1 1 1 1 1 2 3.1762 2 3.1762 2 3.1762 3 3.1762 4 3.1762
C(23) 0 0 0 0 0 0 0 0 0 0 0 0 0 0 0 0 0 0 0 0 0 0 0 0 0 0 1 1 1 1 1 1 2 3.1762 2 3.1762 2 3.1762 3 3.1762 4 3.1762
C(24) 0 0 0 0 0 0 0 0 0 0 0 0 0 0 0 0 0 0 0 0 0 0 0 0 0 0 1 1 1 1 1 1 2 3.1762 2 3.1762 2 3.1762 3 3.1762 4 3.1762
C(25) 0 0 0 0 0 0 0 0 0 0 0 0 0 0 0 0 0 0 0 0 0 0 0 0 0 0 1 1 1 1 1 1 2 3.1762 2 3.1762 2 3.1762 3 3.1762 4 3.1762
C(26) 0 0 0 0 0 0 0 0 0 0 0 0 0 0 0 0 0 0 0 0 0 0 0 0 0 0 1 1 1 1 1 1 2 3.1762 2 3.1762 2 3.1762 3 3.1762 4 3.1762
C(27) 0 0 0 0 0 0 0 0 0 0 0 0 0 0 0 0 0 0 0 0 0 0 0 0 0 0 1 1 1 1 1 1 2 3.1762 2 3.1762 2 3.1762 3 3.1762 4 3.1762
C(28) 0 0 0 0 0 0 0 0 0 0 0 0 0 0 0 0 0 0 0 0 0 0 0 0 0 0 1 1 1 1 1 1 2 3.1762 2 3.1762 2 3.1762 3 3.1762 4 3.1762
C(29) 0 0 0 0 0 0 0 0 0 0 0 0 0 0 0 0 0 0 0 0 0 0 0 0 0 0 1 1 1 1 1 1 2 3.1762 2 3.1762 2 3.1762 3 3.1762 4 3.1762
C(30) 0 0 0 0 0 0 0 0 0 0 0 0 0 0 0 0 0 0 0 0 0 0 0 0 0 0 1 1 1 1 1 1 2 3.1762 2 3.1762 2 3.1762 3 3.1762 4 3.1762
C(31) 0 0 0 0 0 0 0 0 0 0 0 0 0 0 0 0 0 0 0 0 0 0 0 0 0 0 1 1 1 1 1 1 2 3.1762 2 3.1762 2 3.1762 3 3.1762 4 3.1762
C(32) 0 0 0 0 0 0 0 0 0 0 0 0 0 0 0 0 0 0 0 0 0 0 0 0 0 0 1 1 1 1 1 1 2 3.1762 2 3.1762 2 3.1762 3 3.1762 4 3.1762
C(33) 0 0 0 0 0 0 0 0 0 0 0 0 0 0 0 0 0 0 0 0 0 0 0 0 0 0 1 1 1 1 1 1 2 3.1762 2 3.1762 2 3.1762 3 3.1762 4 3.1762
C(34) 0 0 0 0 0 0 0 0 0 0 0 0 0 0 0 0 0 0 0 0 0 0 0 0 0 0 1 1 1 1 1 1 2 3.1762 2 3.1762 2 3.1762 3 3.1762 4 3.1762
C(35) 0 0 0 0 0 0 0 0 0 0 0 0 0 0 0 0 0 0 0 0 0 0 0 0 0 0 1 1 1 1 1 1 2 3.1762 2 3.1762 2 3.1762 3 3.1762 4 3.1762
C(36) 0 0 0 0 0 0 0 0 0 0 0 0 0 0 0 0 0 0 0 0 0 0 0 0 0 0 1 1 1 1 1 1 2 3.1762 2 3.1762 2 3.1762 3 3.1762 4 3.1762
C(37) 0 0 0 0 0 0 0 0 0 0 0 0 0 0 0 0 0 0 0 0 0 0 0 0 0 0 1 1 1 1 1 1 2 3.1762 2 3.1762 2 3.1762 3 3.1762 4 3.1762
C(38) 0 0 0 0 0 0 0 0 0 0 0 0 0 0 0 0 0 0 0 0 0 0 0 0 0 0 1 1 1 1 1 1 2 3.1762 2 3.1762 2 3.1762 3 3.1762 4 3.1762
C(39) 0 0 0 0 0 0 0 0 0 0 0 0 0 0 0 0 0 0 0 0 0 0 0 0 0 0 1 1 1 1 1 1 2 3.1762 2 3.1762 2 3.1762 3 3.1762 4 3.1762
C(40) 0 0 0 0 0 0 0 0 0 0 0 0 0 0 0 0 0 0 0 0 0 0 0 0 0 0 1 1 1 1 1 1 2 3.1762 2 3.1762 2 3.1762 3 3.1762 4 3.1762
C(41) 0 0 0 0 0 0 0 0 0 0 0 0 0 0 0 0 0 0 0 0 0 0 0 0 0 0 1 1 1 1 1 1 2 3.1762 2 3.1762 2 3.1762 3 3.1762 4 3.1762
C(42) 0 0 0 0 0 0 0 0 0 0 0 0 0 0 0 0 0 0 0 0 0 0 0 0 0 0 1 1 1 1 1 1 2 3.1762 2 3.1762 2 3.1762 3 3.1762 4 3.1762
C(43) 0 0 0 0 0 0 0 0 0 0 0 0 0 0 0 0 0 0 0 0 0 0 0 0 0 0 1 1 1 1 1 1 2 3.1762 2 3.1762 2 3.1762 3 3.1762 4 3.1762
C(44) 0 0 0 0 0 0 0 0 0 0 0 0 0 0 0 0 0 0 0 0 0 0 0 0 0 0 1 1 1 1 1 1 2 3.1762 2 3.1762 2 3.1762 3 3.1762 4 3.1762
C(45) 0 0 0 0 0 0 0 0 0 0 0 0 0 0 0 0 0 0 0 0 0 0 0 0 0 0 1 1 1 1 1 1 2 3.1762 2 3.1762 2 3.1762 3 3.1762 4 3.1762
C(46) 0 0 0 0 0 0 0 0 0 0 0 0 0 0 0 0 0 0 0 0 0 0 0 0 0 0 1 1 1 1 1 1 2 3.1762 2 3.1762 2 3.1762 3 3.1762 4 3.1762
C(47) 0 0 0 0 0 0 0 0 0 0 0 0 0 0 0 0 0 0 0 0 0 0 0 0 0 0 1 1 1 1 1 1 2 3.1762 2 3.1762 2 3.1762 3 3.1762 4 3.1762
C(48) 0 0 0 0 0 0 0 0 0 0 0 0 0 0 0 0 0 0 0 0 0 0 0 0 0 0 1 1 1 1 1 1 2 3.1762 2 3.1762 2 3.1762 3 3.1762 4 3.1762
C(49) 0 0 0 0 0 0 0 0 0 0 0 0 0 0 0 0 0 0 0 0 0 0 0 0 0 0 1 1 1 1 1 1 2 3.1762 2 3.1762 2 3.1762 3 3.1762 4 3.1762
C(50) 0 0 0 0 0 0 0 0 0 0 0 0 0 0 0 0 0 0 0 0 0 0 0 0 0 0 1 1 1 1 1 1 2 3.1762 2 3.1762 2 3.1762 3 3.1762 4 3.1762
C(51) 0 0 0 0 0 0 0 0 0 0 0 0 0 0 0 0 0 0 0 0 0 0 0 0 0 0 1 1 1 1 1 1 2 3.1762 2 3.1762 2 3.1762 3 3.1762 4 3.1762
C(52) 0 0 0 0 0 0 0 0 0 0 0 0 0 0 0 0 0 0 0 0 0 0 0 0 0 0 1 1 1 1 1 1 2 3.1762 2 3.1762 2 3.1762 3 3.1762 4 3.1762
H(3) 0 0 0 0 0 0 0 0 0 0 0 0 0 0 0 0 0 0 0 0 0 0 0 0 0 0 1 1 1 1 1 1 0 2 1 2 2 2 3 2 4 2
H(4) 0 0 0 0 0 0 0 0 0 0 0 0 0 0 0 0 0 0 0 0 0 0 0 0 0 0 1 1 1 1 1 1 0 2 1 2 2 2 3 2 4 2
H(5) 0 0 0 0 0 0 0 0 0 0 0 0 0 0 0 0 0 0 0 0 0 0 0 0 0 0 1 1 1 1 1 1 0 2 1 2 2 2 3 2 4 2
H(6) 0 0 0 0 0 0 0 0 0 0 0 0 0 0 0 0 0 0 0 0 0 0 0 0 0 0 1 1 1 1 1 1 0 2 1 2 2 2 3 2 4 2
H(8) 0 0 0 0 0 0 0 0 0 0 0 0 0 0 0 0 0 0 0 0 0 0 0 0 0 0 1 1 1 1 1 1 0 2 1 2 2 2 3 2 4 2
H(10) 0 0 0 0 0 0 0 0 0 0 0 0 0 0 0 0 0 0 0 0 0 0 0 0 0 0 1 1 1 1 1 1 0 2 1 2 2 2 3 2 4 2
H(11) 0 0 0 0 0 0 0 0 0 0 0 0 0 0 0 0 0 0 0 0 0 0 0 0 0 0 1 1 1 1 1 1 0 2 1 2 2 2 3 2 4 2
H(12) 0 0 0 0 0 0 0 0 0 0 0 0 0 0 0 0 0 0 0 0 0 0 0 0 0 0 1 1 1 1 1 1 0 2 1 2 2 2 3 2 4 2
H(13) 0 0 0 0 0 0 0 0 0 0 0 0 0 0 0 0 0 0 0 0 0 0 0 0 0 0 1 1 1 1 1 1 0 2 1 2 2 2 3 2 4 2
H(16) 0 0 0 0 0 0 0 0 0 0 0 0 0 0 0 0 0 0 0 0 0 0 0 0 0 0 1 1 1 1 1 1 0 2 1 2 2 2 3 2 4 2
H(17) 0 0 0 0 0 0 0 0 0 0 0 0 0 0 0 0 0 0 0 0 0 0 0 0 0 0 1 1 1 1 1 1 0 2 1 2 2 2 3 2 4 2
H(18) 0 0 0 0 0 0 0 0 0 0 0 0 0 0 0 0 0 0 0 0 0 0 0 0 0 0 1 1 1 1 1 1 0 2 1 2 2 2 3 2 4 2
H(19) 0 0 0 0 0 0 0 0 0 0 0 0 0 0 0 0 0 0 0 0 0 0 0 0 0 0 1 1 1 1 1 1 0 2 1 2 2 2 3 2 4 2
H(20) 0 0 0 0 0 0 0 0 0 0 0 0 0 0 0 0 0 0 0 0 0 0 0 0 0 0 1 1 1 1 1 1 0 2 1 2 2 2 3 2 4 2
H(22) 0 0 0 0 0 0 0 0 0 0 0 0 0 0 0 0 0 0 0 0 0 0 0 0 0 0 1 1 1 1 1 1 0 2 1 2 2 2 3 2 4 2
H(23) 0 0 0 0 0 0 0 0 0 0 0 0 0 0 0 0 0 0 0 0 0 0 0 0 0 0 1 1 1 1 1 1 0 2 1 2 2 2 3 2 4 2
H(24) 0 0 0 0 0 0 0 0 0 0 0 0 0 0 0 0 0 0 0 0 0 0 0 0 0 0 1 1 1 1 1 1 0 2 1 2 2 2 3 2 4 2
H(25) 0 0 0 0 0 0 0 0 0 0 0 0 0 0 0 0 0 0 0 0 0 0 0 0 0 0 1 1 1 1 1 1 0 2 1 2 2 2 3 2 4 2
H(26) 0 0 0 0 0 0 0 0 0 0 0 0 0 0 0 0 0 0 0 0 0 0 0 0 0 0 1 1 1 1 1 1 0 2 1 2 2 2 3 2 4 2
H(29) 0 0 0 0 0 0 0 0 0 0 0 0 0 0 0 0 0 0 0 0 0 0 0 0 0 0 1 1 1 1 1 1 0 2 1 2 2 2 3 2 4 2
H(30) 0 0 0 0 0 0 0 0 0 0 0 0 0 0 0 0 0 0 0 0 0 0 0 0 0 0 1 1 1 1 1 1 0 2 1 2 2 2 3 2 4 2
H(31) 0 0 0 0 0 0 0 0 0 0 0 0 0 0 0 0 0 0 0 0 0 0 0 0 0 0 1 1 1 1 1 1 0 2 1 2 2 2 3 2 4 2
H(32) 0 0 0 0 0 0 0 0 0 0 0 0 0 0 0 0 0 0 0 0 0 0 0 0 0 0 1 1 1 1 1 1 0 2 1 2 2 2 3 2 4 2
H(34) 0 0 0 0 0 0 0 0 0 0 0 0 0 0 0 0 0 0 0 0 0 0 0 0 0 0 1 1 1 1 1 1 0 2 1 2 2 2 3 2 4 2
H(36) 0 0 0 0 0 0 0 0 0 0 0 0 0 0 0 0 0 0 0 0 0 0 0 0 0 0 1 1 1 1 1 1 0 2 1 2 2 2 3 2 4 2
H(37) 0 0 0 0 0 0 0 0 0 0 0 0 0 0 0 0 0 0 0 0 0 0 0 0 0 0 1 1 1 1 1 1 0 2 1 2 2 2 3 2 4 2
H(38) 0 0 0 0 0 0 0 0 0 0 0 0 0 0 0 0 0 0 0 0 0 0 0 0 0 0 1 1 1 1 1 1 0 2 1 2 2 2 3 2 4 2
H(39) 0 0 0 0 0 0 0 0 0 0 0 0 0 0 0 0 0 0 0 0 0 0 0 0 0 0 1 1 1 1 1 1 0 2 1 2 2 2 3 2 4 2
H(42) 0 0 0 0 0 0 0 0 0 0 0 0 0 0 0 0 0 0 0 0 0 0 0 0 0 0 1 1 1 1 1 1 0 2 1 2 2 2 3 2 4 2
H(43) 0 0 0 0 0 0 0 0 0 0 0 0 0 0 0 0 0 0 0 0 0 0 0 0 0 0 1 1 1 1 1 1 0 2 1 2 2 2 3 2 4 2
H(44) 0 0 0 0 0 0 0 0 0 0 0 0 0 0 0 0 0 0 0 0 0 0 0 0 0 0 1 1 1 1 1 1 0 2 1 2 2 2 3 2 4 2
H(45) 0 0 0 0 0 0 0 0 0 0 0 0 0 0 0 0 0 0 0 0 0 0 0 0 0 0 1 1 1 1 1 1 0 2 1 2 2 2 3 2 4 2
H(46) 0 0 0 0 0 0 0 0 0 0 0 0 0 0 0 0 0 0 0 0 0 0 0 0 0 0 1 1 1 1 1 1 0 2 1 2 2 2 3 2 4 2
H(48) 0 0 0 0 0 0 0 0 0 0 0 0 0 0 0 0 0 0 0 0 0 0 0 0 0 0 1 1 1 1 1 1 0 2 1 2 2 2 3 2 4 2
H(49) 0 0 0 0 0 0 0 0 0 0 0 0 0 0 0 0 0 0 0 0 0 0 0 0 0 0 1 1 1 1 1 1 0 2 1 2 2 2 3 2 4 2
H(50) 0 0 0 0 0 0 0 0 0 0 0 0 0 0 0 0 0 0 0 0 0 0 0 0 0 0 1 1 1 1 1 1 0 2 1 2 2 2 3 2 4 2
H(51) 0 0 0 0 0 0 0 0 0 0 0 0 0 0 0 0 0 0 0 0 0 0 0 0 0 0 1 1 1 1 1 1 0 2 1 2 2 2 3 2 4 2
H(52) 0 0 0 0 0 0 0 0 0 0 0 0 0 0 0 0 0 0 0 0 0 0 0 0 0 0 1 1 1 1 1 1 0 2 1 2 2 2 3 2 4 2

loop_
_atom_site_aniso_label
_atom_site_aniso_U_11
_atom_site_aniso_U_22
_atom_site_aniso_U_33
_atom_site_aniso_U_23
_atom_site_aniso_U_13
_atom_site_aniso_U_12
S(1) 0.0158(9) 0.0071(8) 0.0160(11) 0.0043(7) 0.0020(7) 0.0027(7)
S(2) 0.0263(12) 0.0100(9) 0.0160(12) 0.0054(8) 0.0028(9) 0.0017(9)
P(1) 0.0099(4) 0.0081(4) 0.0078(5) 0.0029(3) 0.0011(3) 0.0033(4)
P(2) 0.0148(5) 0.0085(5) 0.0073(5) 0.0019(4) 0.0012(4) 0.0039(4)
C(1) 0.0104(4) 0.0113(4) 0.0070(4) 0.0029(3) 0.0015(3) 0.0045(3)
C(2) 0.0107(4) 0.0116(4) 0.0083(4) 0.0025(3) 0.0015(3) 0.0052(3)
C(3) 0.0133(4) 0.0136(4) 0.0094(4) 0.0032(3) 0.0015(3) 0.0076(3)
C(4) 0.0135(4) 0.0183(4) 0.0124(5) 0.0037(3) 0.0005(3) 0.0090(3)
C(5) 0.0122(4) 0.0241(5) 0.0157(5) 0.0064(4) 0.0026(3) 0.0095(4)
C(6) 0.0105(4) 0.0209(5) 0.0145(5) 0.0064(4) 0.0037(3) 0.0071(4)
C(7) 0.0101(4) 0.0135(4) 0.0090(4) 0.0031(3) 0.0021(3) 0.0048(3)
C(8) 0.0113(4) 0.0140(4) 0.0097(4) 0.0048(3) 0.0028(3) 0.0048(3)
C(9) 0.0109(4) 0.0108(4) 0.0076(4) 0.0034(3) 0.0013(3) 0.0038(3)
C(10) 0.0134(4) 0.0140(4) 0.0095(4) 0.0055(3) 0.0010(3) 0.0046(3)
C(11) 0.0137(4) 0.0197(4) 0.0109(5) 0.0074(3) 0.0000(3) 0.0060(3)
C(12) 0.0118(4) 0.0260(5) 0.0129(5) 0.0089(4) 0.0014(3) 0.0080(4)
C(13) 0.0103(4) 0.0213(5) 0.0098(4) 0.0062(3) 0.0013(3) 0.0068(3)
C(14) 0.0098(4) 0.0118(4) 0.0070(4) 0.0028(3) 0.0013(3) 0.0046(3)
C(15) 0.0099(3) 0.0095(4) 0.0098(4) 0.0033(3) 0.0024(3) 0.0042(3)
C(16) 0.0130(4) 0.0107(4) 0.0177(5) 0.0070(3) 0.0053(3) 0.0052(3)
C(17) 0.0146(4) 0.0120(4) 0.0191(5) 0.0064(3) 0.0036(3) 0.0063(3)
C(18) 0.0142(4) 0.0150(4) 0.0184(5) 0.0051(3) 0.0034(3) 0.0083(3)
C(19) 0.0114(4) 0.0133(4) 0.0155(5) 0.0044(3) 0.0037(3) 0.0053(3)
C(20) 0.0101(4) 0.0111(4) 0.0124(4) 0.0036(3) 0.0033(3) 0.0038(3)
C(21) 0.0111(4) 0.0095(4) 0.0080(4) 0.0030(3) 0.0012(3) 0.0035(3)
C(22) 0.0163(4) 0.0152(4) 0.0088(4) 0.0052(3) 0.0009(3) 0.0059(3)
C(23) 0.0205(5) 0.0199(5) 0.0103(5) 0.0045(4) -0.0028(3) 0.0065(4)
C(24) 0.0172(4) 0.0176(4) 0.0123(5) 0.0021(3) -0.0035(3) 0.0044(4)
C(25) 0.0134(4) 0.0130(4) 0.0146(5) 0.0021(3) -0.0015(3) 0.0021(3)
C(26) 0.0135(4) 0.0114(4) 0.0106(4) 0.0041(3) 0.0001(3) 0.0025(3)
C(27) 0.0115(4) 0.0090(4) 0.0075(4) 0.0022(3) 0.0015(3) 0.0038(3)
C(28) 0.0114(4) 0.0098(4) 0.0078(4) 0.0023(3) 0.0020(3) 0.0035(3)
C(29) 0.0135(4) 0.0134(4) 0.0091(4) 0.0028(3) 0.0019(3) 0.0064(3)
C(30) 0.0136(4) 0.0174(4) 0.0123(5) 0.0041(3) 0.0017(3) 0.0073(3)
C(31) 0.0122(4) 0.0200(5) 0.0133(5) 0.0027(3) 0.0002(3) 0.0053(4)
C(32) 0.0116(4) 0.0145(4) 0.0121(5) 0.0005(3) -0.0001(3) 0.0029(3)
C(33) 0.0117(4) 0.0101(4) 0.0092(4) 0.0016(3) 0.0014(3) 0.0026(3)
C(34) 0.0134(4) 0.0098(4) 0.0105(4) 0.0008(3) 0.0016(3) 0.0036(3)
C(35) 0.0132(4) 0.0101(4) 0.0110(4) 0.0036(3) 0.0040(3) 0.0054(3)
C(36) 0.0168(4) 0.0143(4) 0.0144(5) 0.0043(3) 0.0051(3) 0.0093(3)
C(37) 0.0161(4) 0.0201(5) 0.0177(5) 0.0087(4) 0.0060(3) 0.0108(4)
C(38) 0.0134(4) 0.0220(5) 0.0148(5) 0.0072(4) 0.0031(3) 0.0081(4)
C(39) 0.0116(4) 0.0171(4) 0.0110(5) 0.0041(3) 0.0012(3) 0.0052(3)
C(40) 0.0116(4) 0.0112(4) 0.0077(4) 0.0032(3) 0.0022(3) 0.0050(3)
C(41) 0.0142(4) 0.0111(4) 0.0077(4) 0.0019(3) -0.0002(3) 0.0040(3)
C(42) 0.0173(4) 0.0146(4) 0.0109(5) 0.0003(3) -0.0019(3) 0.0041(3)
C(43) 0.0223(5) 0.0211(5) 0.0114(5) 0.0005(4) -0.0042(4) 0.0080(4)
C(44) 0.0247(5) 0.0232(5) 0.0114(5) 0.0038(4) -0.0018(4) 0.0130(4)
C(45) 0.0235(5) 0.0179(5) 0.0129(5) 0.0060(4) 0.0006(4) 0.0099(4)
C(46) 0.0176(4) 0.0131(4) 0.0117(5) 0.0047(3) -0.0005(3) 0.0054(3)
C(47) 0.0172(4) 0.0141(4) 0.0078(4) 0.0030(3) 0.0028(3) 0.0085(3)
C(48) 0.0291(5) 0.0205(5) 0.0133(5) 0.0029(4) 0.0041(4) 0.0172(4)
C(49) 0.0318(6) 0.0353(6) 0.0199(6) 0.0040(5) 0.0068(4) 0.0249(5)
C(50) 0.0216(5) 0.0427(7) 0.0189(6) 0.0056(5) 0.0070(4) 0.0188(5)
C(51) 0.0150(4) 0.0317(6) 0.0157(5) 0.0064(4) 0.0045(4) 0.0083(4)
C(52) 0.0143(4) 0.0179(4) 0.0131(5) 0.0037(3) 0.0040(3) 0.0061(4)
H(3) 0.0329(11) 0.0338(11) 0.0231(11) 0.0154(9) 0.0092(8) 0.0181(9)
H(4) 0.0306(11) 0.0390(12) 0.0273(12) 0.0163(9) 0.0043(8) 0.0210(10)
H(5) 0.0247(11) 0.0646(17) 0.0431(16) 0.0256(13) 0.0125(10) 0.0274(12)
H(6) 0.0257(11) 0.0511(14) 0.0312(13) 0.0222(11) 0.0141(9) 0.0181(10)
H(8) 0.0251(10) 0.0389(12) 0.0244(12) 0.0169(9) 0.0105(8) 0.0135(9)
H(10) 0.0301(11) 0.0418(13) 0.0225(12) 0.0181(10) 0.0084(8) 0.0121(10)
H(11) 0.0309(11) 0.0527(14) 0.0240(12) 0.0191(10) 0.0004(9) 0.0199(11)
H(12) 0.0202(10) 0.0678(17) 0.0355(15) 0.0259(12) 0.0049(9) 0.0192(11)
H(13) 0.0204(10) 0.0592(15) 0.0234(12) 0.0219(11) 0.0073(8) 0.0146(10)
H(16) 0.0262(11) 0.0276(11) 0.0504(16) 0.0210(10) 0.0182(10) 0.0108(9)
H(17) 0.0328(12) 0.0229(10) 0.0499(16) 0.0178(10) 0.0120(10) 0.0130(9)
H(18) 0.0298(11) 0.0302(11) 0.0522(17) 0.0120(10) 0.0113(10) 0.0193(10)
H(19) 0.0223(10) 0.0289(11) 0.0449(15) 0.0115(10) 0.0140(9) 0.0102(9)
H(20) 0.0246(10) 0.0186(9) 0.0349(13) 0.0087(8) 0.0091(8) 0.0060(8)
H(22) 0.0322(11) 0.0302(11) 0.0261(12) 0.0157(9) -0.0006(9) 0.0025(9)
H(23) 0.0445(14) 0.0467(14) 0.0254(14) 0.0183(11) -0.0059(10) 0.0127(12)
H(24) 0.0328(12) 0.0409(13) 0.0323(15) 0.0042(11) -0.0137(10) 0.0033(10)
H(25) 0.0286(11) 0.0267(11) 0.0336(14) 0.0099(9) -0.0050(9) -0.0038(9)
H(26) 0.0332(11) 0.0321(11) 0.0226(12) 0.0162(9) -0.0029(8) 0.0017(9)
H(29) 0.0341(11) 0.0261(10) 0.0236(12) -0.0016(8) -0.0015(8) 0.0172(9)
H(30) 0.0289(11) 0.0376(12) 0.0336(14) 0.0072(10) 0.0012(9) 0.0212(10)
H(31) 0.0249(11) 0.0445(14) 0.0283(14) -0.0005(10) -0.0092(9) 0.0114(10)
H(32) 0.0292(11) 0.0293(11) 0.0265(13) -0.0066(9) -0.0064(8) 0.0095(9)
H(34) 0.0328(11) 0.0230(10) 0.0239(12) -0.0044(8) 0.0001(8) 0.0116(9)
H(36) 0.0342(12) 0.0277(11) 0.0329(14) -0.0017(9) 0.0050(9) 0.0178(9)
H(37) 0.0316(12) 0.0431(13) 0.0396(15) 0.0085(10) 0.0079(10) 0.0256(11)
H(38) 0.0212(10) 0.0456(14) 0.0339(14) 0.0041(10) -0.0021(9) 0.0131(10)
H(39) 0.0270(11) 0.0326(11) 0.0252(13) -0.0043(9) -0.0016(8) 0.0097(9)
H(42) 0.0366(12) 0.0208(10) 0.0319(14) 0.0048(9) -0.0045(9) 0.0023(9)
H(43) 0.0432(14) 0.0338(13) 0.0332(16) -0.0003(10) -0.0171(11) 0.0061(11)
H(44) 0.0503(15) 0.0431(14) 0.0271(14) 0.0107(11) -0.0083(10) 0.0196(12)
H(45) 0.0498(15) 0.0251(11) 0.0377(15) 0.0149(10) -0.0032(11) 0.0101(10)
H(46) 0.0343(12) 0.0239(10) 0.0320(14) 0.0064(9) -0.0100(9) 0.0030(9)
H(48) 0.0501(15) 0.0232(11) 0.0400(16) 0.0060(9) 0.0113(11) 0.0186(11)
H(49) 0.0638(19) 0.0542(17) 0.059(2) 0.0067(14) 0.0197(15) 0.0435(16)
H(50) 0.0370(14) 0.082(2) 0.049(2) 0.0142(15) 0.0203(13) 0.0330(15)
H(51) 0.0268(12) 0.0453(15) 0.0463(18) 0.0090(12) 0.0124(11) 0.0055(11)
H(52) 0.0308(11) 0.0229(10) 0.0430(15) 0.0063(9) 0.0111(10) 0.0110(9)

loop_
_atom_site_label
_atom_site_type_symbol
_atom_site_fract_x
_atom_site_fract_y
_atom_site_fract_z
_atom_site_U_iso_or_equiv
_atom_site_occupancy
_atom_site_symmetry_multiplicity
S(1) S 0.1612(2) -0.05007(18) 0.72893(13) 0.013 1 2
S(2) S 0.7102(3) 0.9631(2) 0.83617(15) 0.019 1 2
P(1) P 0.25939(11) 0.11307(10) 0.71351(7) 0.008 1 2
P(2) P 0.60295(12) 0.79771(10) 0.84422(7) 0.01 1 2
C(1) C 0.32910(9) 0.12517(8) 0.61819(5) 0.009 1 2
C(2) C 0.46090(9) 0.11254(8) 0.60871(5) 0.01 1 2
C(3) C 0.52116(10) 0.06096(8) 0.65957(5) 0.011 1 2
C(4) C 0.65114(10) 0.05545(9) 0.65007(6) 0.014 1 2
C(5) C 0.73227(10) 0.10206(9) 0.59012(6) 0.016 1 2
C(6) C 0.67637(10) 0.14681(9) 0.53793(6) 0.015 1 2
C(7) C 0.53915(9) 0.15123(8) 0.54472(5) 0.011 1 2
C(8) C 0.47871(9) 0.19012(8) 0.48878(5) 0.011 1 2
C(9) C 0.34059(9) 0.18630(8) 0.49098(5) 0.01 1 2
C(10) C 0.27582(10) 0.21264(8) 0.42734(6) 0.012 1 2
C(11) C 0.13902(10) 0.20446(9) 0.42609(6) 0.014 1 2
C(12) C 0.05943(10) 0.16769(9) 0.48914(6) 0.016 1 2
C(13) C 0.11841(9) 0.14350(9) 0.55202(6) 0.013 1 2
C(14) C 0.26245(9) 0.15266(8) 0.55623(5) 0.009 1 2
C(15) C 0.15254(9) 0.20320(8) 0.73288(5) 0.009 1 2
C(16) C 0.20474(10) 0.32223(8) 0.72413(6) 0.013 1 2
C(17) C 0.12435(10) 0.39182(8) 0.74226(6) 0.014 1 2
C(18) C -0.00733(10) 0.34377(9) 0.77062(6) 0.015 1 2
C(19) C -0.05872(10) 0.22601(8) 0.78001(6) 0.013 1 2
C(20) C 0.02022(9) 0.15496(8) 0.76026(5) 0.011 1 2
C(21) C 0.41613(9) 0.20139(8) 0.78438(5) 0.01 1 2
C(22) C 0.43249(10) 0.16225(8) 0.85264(6) 0.013 1 2
C(23) C 0.55464(11) 0.22533(9) 0.90565(6) 0.017 1 2
C(24) C 0.65967(11) 0.32801(9) 0.89076(6) 0.017 1 2
C(25) C 0.64175(10) 0.36927(9) 0.82368(6) 0.015 1 2
C(26) C 0.52068(10) 0.30578(8) 0.77043(6) 0.012 1 2
C(27) C 0.57415(9) 0.68665(8) 0.75143(5) 0.009 1 2
C(28) C 0.45192(9) 0.65298(8) 0.69711(5) 0.01 1 2
C(29) C 0.35939(10) 0.71696(8) 0.70132(5) 0.012 1 2
C(30) C 0.24468(10) 0.68154(9) 0.64623(6) 0.014 1 2
C(31) C 0.21119(10) 0.57777(9) 0.58364(6) 0.016 1 2
C(32) C 0.29854(10) 0.51589(8) 0.57586(6) 0.014 1 2
C(33) C 0.42243(9) 0.55344(8) 0.63027(5) 0.011 1 2
C(34) C 0.51792(10) 0.49697(8) 0.61697(6) 0.012 1 2
C(35) C 0.64795(9) 0.54067(8) 0.66369(5) 0.011 1 2
C(36) C 0.75123(10) 0.49059(8) 0.64284(6) 0.014 1 2
C(37) C 0.88353(10) 0.53986(9) 0.68367(6) 0.016 1 2
C(38) C 0.91866(10) 0.64222(9) 0.74743(6) 0.016 1 2
C(39) C 0.82029(10) 0.68918(9) 0.77111(6) 0.013 1 2
C(40) C 0.67896(9) 0.63920(8) 0.73120(5) 0.01 1 2
C(41) C 0.68421(9) 0.75305(8) 0.92054(5) 0.011 1 2
C(42) C 0.79661(10) 0.84166(9) 0.97314(6) 0.015 1 2
C(43) C 0.85302(11) 0.81386(9) 1.03671(6) 0.019 1 2
C(44) C 0.79739(11) 0.69685(10) 1.04832(6) 0.019 1 2
C(45) C 0.68680(11) 0.60804(9) 0.99528(6) 0.017 1 2
C(46) C 0.63049(10) 0.63544(8) 0.93154(6) 0.014 1 2
C(47) C 0.42908(10) 0.77510(8) 0.87845(5) 0.012 1 2
C(48) C 0.39902(12) 0.87586(10) 0.90844(6) 0.019 1 2
C(49) C 0.26958(13) 0.86312(11) 0.93797(7) 0.026 1 2
C(50) C 0.16915(12) 0.74852(12) 0.93757(7) 0.026 1 2
C(51) C 0.19908(11) 0.64772(11) 0.90751(6) 0.021 1 2
C(52) C 0.32823(10) 0.66028(9) 0.87797(6) 0.015 1 2
H(3) H 0.4611(2) 0.0215(2) 0.70474(13) 0.027 1 2
H(4) H 0.6921(2) 0.0132(2) 0.68867(14) 0.029 1 2
H(5) H 0.8365(2) 0.0986(3) 0.58543(16) 0.039 1 2
H(6) H 0.7331(2) 0.1785(2) 0.48954(15) 0.033 1 2
H(8) H 0.5381(2) 0.2190(2) 0.44001(13) 0.027 1 2
H(10) H 0.3367(2) 0.2352(2) 0.37851(13) 0.03 1 2
H(11) H 0.0886(2) 0.2213(2) 0.37672(14) 0.033 1 2
H(12) H -0.0520(2) 0.1547(3) 0.48567(16) 0.038 1 2
H(13) H 0.0528(2) 0.1109(2) 0.59676(14) 0.033 1 2
H(16) H 0.3065(2) 0.3608(2) 0.70189(15) 0.033 1 2
H(17) H 0.1647(2) 0.4840(2) 0.73386(16) 0.033 1 2
H(18) H -0.0709(2) 0.3974(2) 0.78467(16) 0.035 1 2
H(19) H -0.1613(2) 0.1883(2) 0.80155(15) 0.031 1 2
H(20) H -0.0208(2) 0.06212(18) 0.76649(14) 0.026 1 2
H(22) H 0.3511(2) 0.0811(2) 0.86226(14) 0.031 1 2
H(23) H 0.5684(3) 0.1935(2) 0.95808(15) 0.039 1 2
H(24) H 0.7553(3) 0.3756(2) 0.93157(16) 0.04 1 2
H(25) H 0.7223(2) 0.4496(2) 0.81211(15) 0.034 1 2
H(26) H 0.5101(2) 0.3361(2) 0.71716(13) 0.031 1 2
H(29) H 0.3833(2) 0.79903(19) 0.74630(13) 0.027 1 2
H(30) H 0.1811(2) 0.7356(2) 0.64997(14) 0.031 1 2
H(31) H 0.1185(2) 0.5500(2) 0.54095(15) 0.035 1 2
H(32) H 0.2771(2) 0.4383(2) 0.52735(14) 0.031 1 2
H(34) H 0.4940(2) 0.42065(19) 0.56664(13) 0.028 1 2
H(36) H 0.7221(2) 0.4132(2) 0.59281(15) 0.031 1 2
H(37) H 0.9628(3) 0.5030(2) 0.66634(15) 0.035 1 2
H(38) H 1.0254(2) 0.6850(2) 0.77725(15) 0.034 1 2
H(39) H 0.8529(2) 0.7692(2) 0.81804(14) 0.031 1 2
H(42) H 0.8394(2) 0.93211(19) 0.96299(15) 0.033 1 2
H(43) H 0.9393(3) 0.8830(2) 1.07806(16) 0.041 1 2
H(44) H 0.8405(3) 0.6755(2) 1.09840(16) 0.039 1 2
H(45) H 0.6446(3) 0.5169(2) 1.00307(16) 0.038 1 2
H(46) H 0.5459(3) 0.5643(2) 0.89045(15) 0.033 1 2
H(48) H 0.4771(3) 0.9640(2) 0.90765(16) 0.037 1 2
H(49) H 0.2476(3) 0.9426(3) 0.9615(2) 0.054 1 2
H(50) H 0.0677(3) 0.7382(3) 0.96034(19) 0.053 1 2
H(51) H 0.1211(3) 0.5583(2) 0.90568(17) 0.042 1 2
H(52) H 0.3489(2) 0.5806(2) 0.85383(15) 0.032 1 2

loop_
_atom_type_symbol
_atom_type_description
_atom_type_scat_dispersion_real
_atom_type_scat_dispersion_imag
_atom_type_scat_source
C C 0.0000 0.0000 'Neutron Data Booklet, ILL Grenoble, France (2003) ISBN 0-9704143-7-4'
H H 0.0000 0.0000 'Neutron Data Booklet, ILL Grenoble, France (2003) ISBN 0-9704143-7-4'
P P 0.0000 0.0000 'Neutron Data Booklet, ILL Grenoble, France (2003) ISBN 0-9704143-7-4'
S S 0.0000 0.0000 'Neutron Data Booklet, ILL Grenoble, France (2003) ISBN 0-9704143-7-4'

loop_
_geom_angle_atom_site_label_1
_geom_angle_atom_site_label_2
_geom_angle_atom_site_label_3
_geom_angle
_geom_angle_site_symmetry_1
_geom_angle_site_symmetry_2
_geom_angle_site_symmetry_3
_geom_angle_publ_flag
S(1) P(1) C(1) 116.18(9) 1_555 1_555 1_555 yes
S(1) P(1) C(15) 112.47(9) 1_555 1_555 1_555 yes
S(1) P(1) C(21) 112.96(9) 1_555 1_555 1_555 yes
C(1) P(1) C(15) 109.15(6) 1_555 1_555 1_555 yes
C(1) P(1) C(21) 102.96(6) 1_555 1_555 1_555 yes
C(15) P(1) C(21) 101.80(7) 1_555 1_555 1_555 yes
S(2) P(2) C(27) 113.81(9) 1_555 1_555 1_555 yes
S(2) P(2) C(41) 112.89(10) 1_555 1_555 1_555 yes
S(2) P(2) C(47) 113.04(10) 1_555 1_555 1_555 yes
C(27) P(2) C(41) 108.05(7) 1_555 1_555 1_555 yes
C(27) P(2) C(47) 107.07(7) 1_555 1_555 1_555 yes
C(41) P(2) C(47) 101.05(7) 1_555 1_555 1_555 yes
P(1) C(1) C(2) 117.00(7) 1_555 1_555 1_555 yes
P(1) C(1) C(14) 123.32(7) 1_555 1_555 1_555 yes
C(2) C(1) C(14) 119.59(8) 1_555 1_555 1_555 yes
C(1) C(2) C(3) 123.44(8) 1_555 1_555 1_555 yes
C(1) C(2) C(7) 119.56(7) 1_555 1_555 1_555 yes
C(3) C(2) C(7) 116.99(7) 1_555 1_555 1_555 yes
C(2) C(3) C(4) 121.23(8) 1_555 1_555 1_555 yes
C(2) C(3) H(3) 119.88(13) 1_555 1_555 1_555 yes
C(4) C(3) H(3) 118.82(13) 1_555 1_555 1_555 yes
C(3) C(4) C(5) 121.21(8) 1_555 1_555 1_555 yes
C(3) C(4) H(4) 119.18(14) 1_555 1_555 1_555 yes
C(5) C(4) H(4) 119.60(14) 1_555 1_555 1_555 yes
C(4) C(5) C(6) 119.59(8) 1_555 1_555 1_555 yes
C(4) C(5) H(5) 119.21(15) 1_555 1_555 1_555 yes
C(6) C(5) H(5) 121.16(15) 1_555 1_555 1_555 yes
C(5) C(6) C(7) 120.73(8) 1_555 1_555 1_555 yes
C(5) C(6) H(6) 121.46(14) 1_555 1_555 1_555 yes
C(7) C(6) H(6) 117.81(14) 1_555 1_555 1_555 yes
C(2) C(7) C(6) 119.99(8) 1_555 1_555 1_555 yes
C(2) C(7) C(8) 119.34(8) 1_555 1_555 1_555 yes
C(6) C(7) C(8) 120.66(8) 1_555 1_555 1_555 yes
C(7) C(8) C(9) 121.46(8) 1_555 1_555 1_555 yes
C(7) C(8) H(8) 119.20(13) 1_555 1_555 1_555 yes
C(9) C(8) H(8) 119.23(13) 1_555 1_555 1_555 yes
C(8) C(9) C(10) 119.86(8) 1_555 1_555 1_555 yes
C(8) C(9) C(14) 120.04(7) 1_555 1_555 1_555 yes
C(10) C(9) C(14) 120.08(8) 1_555 1_555 1_555 yes
C(9) C(10) C(11) 121.22(8) 1_555 1_555 1_555 yes
C(9) C(10) H(10) 118.08(14) 1_555 1_555 1_555 yes
C(11) C(10) H(10) 120.64(14) 1_555 1_555 1_555 yes
C(10) C(11) C(12) 119.13(8) 1_555 1_555 1_555 yes
C(10) C(11) H(11) 121.23(15) 1_555 1_555 1_555 yes
C(12) C(11) H(11) 119.58(15) 1_555 1_555 1_555 yes
C(11) C(12) C(13) 121.47(8) 1_555 1_555 1_555 yes
C(11) C(12) H(12) 118.83(15) 1_555 1_555 1_555 yes
C(13) C(12) H(12) 119.63(15) 1_555 1_555 1_555 yes
C(12) C(13) C(14) 121.19(8) 1_555 1_555 1_555 yes
C(12) C(13) H(13) 119.10(13) 1_555 1_555 1_555 yes
C(14) C(13) H(13) 119.57(13) 1_555 1_555 1_555 yes
C(1) C(14) C(9) 118.78(7) 1_555 1_555 1_555 yes
C(1) C(14) C(13) 124.27(8) 1_555 1_555 1_555 yes
C(9) C(14) C(13) 116.87(7) 1_555 1_555 1_555 yes
P(1) C(15) C(16) 120.65(7) 1_555 1_555 1_555 yes
P(1) C(15) C(20) 119.55(7) 1_555 1_555 1_555 yes
C(16) C(15) C(20) 119.74(8) 1_555 1_555 1_555 yes
C(15) C(16) C(17) 120.09(8) 1_555 1_555 1_555 yes
C(15) C(16) H(16) 120.77(14) 1_555 1_555 1_555 yes
C(17) C(16) H(16) 119.12(14) 1_555 1_555 1_555 yes
C(16) C(17) C(18) 120.05(8) 1_555 1_555 1_555 yes
C(16) C(17) H(17) 119.64(15) 1_555 1_555 1_555 yes
C(18) C(17) H(17) 120.30(15) 1_555 1_555 1_555 yes
C(17) C(18) C(19) 119.93(8) 1_555 1_555 1_555 yes
C(17) C(18) H(18) 120.47(15) 1_555 1_555 1_555 yes
C(19) C(18) H(18) 119.59(15) 1_555 1_555 1_555 yes
C(18) C(19) C(20) 120.22(8) 1_555 1_555 1_555 yes
C(18) C(19) H(19) 120.01(14) 1_555 1_555 1_555 yes
C(20) C(19) H(19) 119.75(14) 1_555 1_555 1_555 yes
C(15) C(20) C(19) 119.95(8) 1_555 1_555 1_555 yes
C(15) C(20) H(20) 119.72(13) 1_555 1_555 1_555 yes
C(19) C(20) H(20) 120.33(13) 1_555 1_555 1_555 yes
P(1) C(21) C(22) 119.06(7) 1_555 1_555 1_555 yes
P(1) C(21) C(26) 121.13(7) 1_555 1_555 1_555 yes
C(22) C(21) C(26) 119.80(8) 1_555 1_555 1_555 yes
C(21) C(22) C(23) 119.92(9) 1_555 1_555 1_555 yes
C(21) C(22) H(22) 118.83(15) 1_555 1_555 1_555 yes
C(23) C(22) H(22) 121.22(14) 1_555 1_555 1_555 yes
C(22) C(23) C(24) 120.05(9) 1_555 1_555 1_555 yes
C(22) C(23) H(23) 119.85(16) 1_555 1_555 1_555 yes
C(24) C(23) H(23) 120.09(16) 1_555 1_555 1_555 yes
C(23) C(24) C(25) 120.14(9) 1_555 1_555 1_555 yes
C(23) C(24) H(24) 119.71(16) 1_555 1_555 1_555 yes
C(25) C(24) H(24) 120.15(16) 1_555 1_555 1_555 yes
C(24) C(25) C(26) 119.82(9) 1_555 1_555 1_555 yes
C(24) C(25) H(25) 120.56(16) 1_555 1_555 1_555 yes
C(26) C(25) H(25) 119.62(16) 1_555 1_555 1_555 yes
C(21) C(26) C(25) 120.23(8) 1_555 1_555 1_555 yes
C(21) C(26) H(26) 120.44(14) 1_555 1_555 1_555 yes
C(25) C(26) H(26) 119.28(14) 1_555 1_555 1_555 yes
P(2) C(27) C(28) 120.57(7) 1_555 1_555 1_555 yes
P(2) C(27) C(40) 119.65(7) 1_555 1_555 1_555 yes
C(28) C(27) C(40) 119.66(8) 1_555 1_555 1_555 yes
C(27) C(28) C(29) 124.12(8) 1_555 1_555 1_555 yes
C(27) C(28) C(33) 118.90(8) 1_555 1_555 1_555 yes
C(29) C(28) C(33) 116.85(8) 1_555 1_555 1_555 yes
C(28) C(29) C(30) 121.45(9) 1_555 1_555 1_555 yes
C(28) C(29) H(29) 120.27(13) 1_555 1_555 1_555 yes
C(30) C(29) H(29) 118.14(13) 1_555 1_555 1_555 yes
C(29) C(30) C(31) 120.95(9) 1_555 1_555 1_555 yes
C(29) C(30) H(30) 118.81(16) 1_555 1_555 1_555 yes
C(31) C(30) H(30) 120.22(16) 1_555 1_555 1_555 yes
C(30) C(31) C(32) 119.68(9) 1_555 1_555 1_555 yes
C(30) C(31) H(31) 119.96(16) 1_555 1_555 1_555 yes
C(32) C(31) H(31) 120.32(16) 1_555 1_555 1_555 yes
C(31) C(32) C(33) 120.77(9) 1_555 1_555 1_555 yes
C(31) C(32) H(32) 120.94(14) 1_555 1_555 1_555 yes
C(33) C(32) H(32) 118.28(14) 1_555 1_555 1_555 yes
C(28) C(33) C(32) 120.06(8) 1_555 1_555 1_555 yes
C(28) C(33) C(34) 119.88(8) 1_555 1_555 1_555 yes
C(32) C(33) C(34) 120.01(8) 1_555 1_555 1_555 yes
C(33) C(34) C(35) 121.30(8) 1_555 1_555 1_555 yes
C(33) C(34) H(34) 119.46(14) 1_555 1_555 1_555 yes
C(35) C(34) H(34) 119.11(14) 1_555 1_555 1_555 yes
C(34) C(35) C(36) 120.15(9) 1_555 1_555 1_555 yes
C(34) C(35) C(40) 119.54(8) 1_555 1_555 1_555 yes
C(36) C(35) C(40) 120.27(8) 1_555 1_555 1_555 yes
C(35) C(36) C(37) 120.64(9) 1_555 1_555 1_555 yes
C(35) C(36) H(36) 118.16(14) 1_555 1_555 1_555 yes
C(37) C(36) H(36) 121.19(14) 1_555 1_555 1_555 yes
C(36) C(37) C(38) 119.61(9) 1_555 1_555 1_555 yes
C(36) C(37) H(37) 120.28(17) 1_555 1_555 1_555 yes
C(38) C(37) H(37) 120.08(17) 1_555 1_555 1_555 yes
C(37) C(38) C(39) 121.19(9) 1_555 1_555 1_555 yes
C(37) C(38) H(38) 119.75(15) 1_555 1_555 1_555 yes
C(39) C(38) H(38) 119.05(16) 1_555 1_555 1_555 yes
C(38) C(39) C(40) 121.32(9) 1_555 1_555 1_555 yes
C(38) C(39) H(39) 118.65(14) 1_555 1_555 1_555 yes
C(40) C(39) H(39) 119.88(14) 1_555 1_555 1_555 yes
C(27) C(40) C(35) 119.34(8) 1_555 1_555 1_555 yes
C(27) C(40) C(39) 123.76(8) 1_555 1_555 1_555 yes
C(35) C(40) C(39) 116.76(8) 1_555 1_555 1_555 yes
P(2) C(41) C(42) 118.55(8) 1_555 1_555 1_555 yes
P(2) C(41) C(46) 121.90(8) 1_555 1_555 1_555 yes
C(42) C(41) C(46) 119.37(8) 1_555 1_555 1_555 yes
C(41) C(42) C(43) 120.51(9) 1_555 1_555 1_555 yes
C(41) C(42) H(42) 118.65(16) 1_555 1_555 1_555 yes
C(43) C(42) H(42) 120.83(16) 1_555 1_555 1_555 yes
C(42) C(43) C(44) 119.94(10) 1_555 1_555 1_555 yes
C(42) C(43) H(43) 120.51(16) 1_555 1_555 1_555 yes
C(44) C(43) H(43) 119.54(16) 1_555 1_555 1_555 yes
C(43) C(44) C(45) 119.61(9) 1_555 1_555 1_555 yes
C(43) C(44) H(44) 119.91(17) 1_555 1_555 1_555 yes
C(45) C(44) H(44) 120.48(17) 1_555 1_555 1_555 yes
C(44) C(45) C(46) 120.59(9) 1_555 1_555 1_555 yes
C(44) C(45) H(45) 120.13(17) 1_555 1_555 1_555 yes
C(46) C(45) H(45) 119.28(17) 1_555 1_555 1_555 yes
C(41) C(46) C(45) 119.96(9) 1_555 1_555 1_555 yes
C(41) C(46) H(46) 120.90(14) 1_555 1_555 1_555 yes
C(45) C(46) H(46) 119.14(14) 1_555 1_555 1_555 yes
P(2) C(47) C(48) 118.44(8) 1_555 1_555 1_555 yes
P(2) C(47) C(52) 121.89(7) 1_555 1_555 1_555 yes
C(48) C(47) C(52) 119.63(9) 1_555 1_555 1_555 yes
C(47) C(48) C(49) 120.43(10) 1_555 1_555 1_555 yes
C(47) C(48) H(48) 118.98(15) 1_555 1_555 1_555 yes
C(49) C(48) H(48) 120.57(15) 1_555 1_555 1_555 yes
C(48) C(49) C(50) 119.87(10) 1_555 1_555 1_555 yes
C(48) C(49) H(49) 119.7(2) 1_555 1_555 1_555 yes
C(50) C(49) H(49) 120.4(2) 1_555 1_555 1_555 yes
C(49) C(50) C(51) 119.73(10) 1_555 1_555 1_555 yes
C(49) C(50) H(50) 120.1(2) 1_555 1_555 1_555 yes
C(51) C(50) H(50) 120.2(2) 1_555 1_555 1_555 yes
C(50) C(51) C(52) 120.48(10) 1_555 1_555 1_555 yes
C(50) C(51) H(51) 120.43(16) 1_555 1_555 1_555 yes
C(52) C(51) H(51) 119.08(17) 1_555 1_555 1_555 yes
C(47) C(52) C(51) 119.86(9) 1_555 1_555 1_555 yes
C(47) C(52) H(52) 120.72(15) 1_555 1_555 1_555 yes
C(51) C(52) H(52) 119.41(15) 1_555 1_555 1_555 yes

loop_
_geom_bond_atom_site_label_1
_geom_bond_atom_site_label_2
_geom_bond_distance
_geom_bond_site_symmetry_1
_geom_bond_site_symmetry_2
_geom_bond_publ_flag
S(1) P(1) 1.958(2) 1_555 1_555 yes
S(2) P(2) 1.954(2) 1_555 1_555 yes
P(1) C(1) 1.8265(14) 1_555 1_555 yes
P(1) C(15) 1.8216(13) 1_555 1_555 yes
P(1) C(21) 1.8266(14) 1_555 1_555 yes
P(2) C(27) 1.8296(15) 1_555 1_555 yes
P(2) C(41) 1.8264(14) 1_555 1_555 yes
P(2) C(47) 1.8254(14) 1_555 1_555 yes
C(1) C(2) 1.4230(12) 1_555 1_555 yes
C(1) C(14) 1.4225(12) 1_555 1_555 yes
C(2) C(3) 1.4346(12) 1_555 1_555 yes
C(2) C(7) 1.4368(12) 1_555 1_555 yes
C(3) C(4) 1.3680(13) 1_555 1_555 yes
C(3) H(3) 1.085(2) 1_555 1_555 yes
C(4) C(5) 1.4211(14) 1_555 1_555 yes
C(4) H(4) 1.089(2) 1_555 1_555 yes
C(5) C(6) 1.3658(13) 1_555 1_555 yes
C(5) H(5) 1.087(2) 1_555 1_555 yes
C(6) C(7) 1.4312(12) 1_555 1_555 yes
C(6) H(6) 1.085(2) 1_555 1_555 yes
C(7) C(8) 1.3918(12) 1_555 1_555 yes
C(8) C(9) 1.3972(12) 1_555 1_555 yes
C(8) H(8) 1.092(2) 1_555 1_555 yes
C(9) C(10) 1.4274(12) 1_555 1_555 yes
C(9) C(14) 1.4390(12) 1_555 1_555 yes
C(10) C(11) 1.3638(13) 1_555 1_555 yes
C(10) H(10) 1.081(2) 1_555 1_555 yes
C(11) C(12) 1.4230(13) 1_555 1_555 yes
C(11) H(11) 1.084(2) 1_555 1_555 yes
C(12) C(13) 1.3713(13) 1_555 1_555 yes
C(12) H(12) 1.088(2) 1_555 1_555 yes
C(13) C(14) 1.4336(12) 1_555 1_555 yes
C(13) H(13) 1.076(2) 1_555 1_555 yes
C(15) C(16) 1.4017(12) 1_555 1_555 yes
C(15) C(20) 1.3954(12) 1_555 1_555 yes
C(16) C(17) 1.3938(13) 1_555 1_555 yes
C(16) H(16) 1.085(2) 1_555 1_555 yes
C(17) C(18) 1.3975(13) 1_555 1_555 yes
C(17) H(17) 1.095(2) 1_555 1_555 yes
C(18) C(19) 1.3911(13) 1_555 1_555 yes
C(18) H(18) 1.088(2) 1_555 1_555 yes
C(19) C(20) 1.3993(12) 1_555 1_555 yes
C(19) H(19) 1.085(2) 1_555 1_555 yes
C(20) H(20) 1.090(2) 1_555 1_555 yes
C(21) C(22) 1.3944(12) 1_555 1_555 yes
C(21) C(26) 1.4001(12) 1_555 1_555 yes
C(22) C(23) 1.3952(14) 1_555 1_555 yes
C(22) H(22) 1.081(2) 1_555 1_555 yes
C(23) C(24) 1.3944(14) 1_555 1_555 yes
C(23) H(23) 1.086(2) 1_555 1_555 yes
C(24) C(25) 1.3947(14) 1_555 1_555 yes
C(24) H(24) 1.084(3) 1_555 1_555 yes
C(25) C(26) 1.3904(14) 1_555 1_555 yes
C(25) H(25) 1.083(2) 1_555 1_555 yes
C(26) H(26) 1.082(2) 1_555 1_555 yes
C(27) C(28) 1.4237(13) 1_555 1_555 yes
C(27) C(40) 1.4208(12) 1_555 1_555 yes
C(28) C(29) 1.4362(12) 1_555 1_555 yes
C(28) C(33) 1.4417(13) 1_555 1_555 yes
C(29) C(30) 1.3715(13) 1_555 1_555 yes
C(29) H(29) 1.087(2) 1_555 1_555 yes
C(30) C(31) 1.4253(15) 1_555 1_555 yes
C(30) H(30) 1.087(2) 1_555 1_555 yes
C(31) C(32) 1.3687(13) 1_555 1_555 yes
C(31) H(31) 1.091(2) 1_555 1_555 yes
C(32) C(33) 1.4298(13) 1_555 1_555 yes
C(32) H(32) 1.088(3) 1_555 1_555 yes
C(33) C(34) 1.3953(13) 1_555 1_555 yes
C(34) C(35) 1.3990(13) 1_555 1_555 yes
C(34) H(34) 1.094(2) 1_555 1_555 yes
C(35) C(36) 1.4296(12) 1_555 1_555 yes
C(35) C(40) 1.4397(13) 1_555 1_555 yes
C(36) C(37) 1.3679(14) 1_555 1_555 yes
C(36) H(36) 1.093(3) 1_555 1_555 yes
C(37) C(38) 1.4243(15) 1_555 1_555 yes
C(37) H(37) 1.089(2) 1_555 1_555 yes
C(38) C(39) 1.3694(13) 1_555 1_555 yes
C(38) H(38) 1.083(3) 1_555 1_555 yes
C(39) C(40) 1.4374(13) 1_555 1_555 yes
C(39) H(39) 1.081(3) 1_555 1_555 yes
C(41) C(42) 1.4002(13) 1_555 1_555 yes
C(41) C(46) 1.3989(13) 1_555 1_555 yes
C(42) C(43) 1.3927(14) 1_555 1_555 yes
C(42) H(42) 1.087(2) 1_555 1_555 yes
C(43) C(44) 1.3961(15) 1_555 1_555 yes
C(43) H(43) 1.088(3) 1_555 1_555 yes
C(44) C(45) 1.3954(15) 1_555 1_555 yes
C(44) H(44) 1.087(3) 1_555 1_555 yes
C(45) C(46) 1.3917(13) 1_555 1_555 yes
C(45) H(45) 1.079(2) 1_555 1_555 yes
C(46) H(46) 1.086(3) 1_555 1_555 yes
C(47) C(48) 1.3936(13) 1_555 1_555 yes
C(47) C(52) 1.4020(13) 1_555 1_555 yes
C(48) C(49) 1.3947(15) 1_555 1_555 yes
C(48) H(48) 1.083(3) 1_555 1_555 yes
C(49) C(50) 1.3988(18) 1_555 1_555 yes
C(49) H(49) 1.089(3) 1_555 1_555 yes
C(50) C(51) 1.3935(16) 1_555 1_555 yes
C(50) H(50) 1.089(3) 1_555 1_555 yes
C(51) C(52) 1.3923(14) 1_555 1_555 yes
C(51) H(51) 1.085(3) 1_555 1_555 yes
C(52) H(52) 1.087(2) 1_555 1_555 yes

_cod_database_fobs_code 2108406
